data_2007583
loop_
_publ_author_name
'Leardini, Rino'
'McDougald, Graham'
'McNab, Hamish'
'Nanni, Daniele'
'Parsons, Simon'

_publ_section_title
;
 Methyl-and Phenyl-Substituted Salicylideneanilines
;
_journal_issue 9
_journal_name_full 'Acta Crystallographica Section C'
_journal_page_first 1360
_journal_page_last 1362
_journal_paper_doi 10.1107/S0108270198004302
_journal_volume 54
_journal_year 1998
_chemical_formula_moiety ' C14 H13 N1 O1 '
_chemical_formula_sum 'C14 H13 N O'
_chemical_formula_weight 211.26
_chemical_name_systematic
;
2-hydroxyacetophenone anil
;
_space_group_IT_number 61
_symmetry_cell_setting orthorhombic
_symmetry_space_group_name_Hall '-P 2ac 2ab'
_symmetry_space_group_name_H-M 'P b c a'
_audit_creation_method CRYSTALS
_cell_angle_alpha 90
_cell_angle_beta 90
_cell_angle_gamma 90
_cell_formula_units_Z 8.00
_cell_length_a 5.5431(5)
_cell_length_b 8.9090(6)
_cell_length_c 45.893(4)
_cell_measurement_reflns_used 103
_cell_measurement_temperature 220
_cell_measurement_theta_max 22
_cell_measurement_theta_min 20
_cell_volume 2266.4(3)
_computing_cell_refinement DIF4
_computing_data_collection 'DIF4 (Stoe, 1990a)'
_computing_data_reduction 'REDU4 (Stoe, 1990b)'
_computing_molecular_graphics
;
 CAMERON (Watkin, Prout & Pearce,  1996)
;
_computing_publication_material CRYSTALS
_computing_structure_refinement
;
CRYSTALS (Watkin, Prout, Carruthers & Betteridge, 1996)
;
_computing_structure_solution 'SHELXS97 (Sheldrick, 1997)'
_diffrn_ambient_temperature 220
_diffrn_measurement_device
;
Stoe Stadi-4 diffractometer equipped
with an Oxford Cryosystems low-temperature
 device (Cosier & Glazer, 1986)
;
_diffrn_measurement_method \w-\q
_diffrn_radiation_monochromator graphite
_diffrn_radiation_type 'Cu K\a'
_diffrn_radiation_wavelength 1.5418
_diffrn_reflns_av_R_equivalents 0.02
_diffrn_reflns_limit_h_max 6
_diffrn_reflns_limit_h_min -2
_diffrn_reflns_limit_k_max 10
_diffrn_reflns_limit_k_min -10
_diffrn_reflns_limit_l_max 55
_diffrn_reflns_limit_l_min -45
_diffrn_reflns_number 3454
_diffrn_reflns_theta_max 70.07
_diffrn_reflns_theta_min 2.89
_diffrn_standards_decay_% 0.00
_diffrn_standards_interval_time 60
_diffrn_standards_number 3
_exptl_absorpt_coefficient_mu 0.62
_exptl_absorpt_correction_T_max 0.965
_exptl_absorpt_correction_T_min 0.604
_exptl_absorpt_correction_type '\y scans (North, Phillips & Mathews, 1968)'
_exptl_crystal_colour 'Colourless '
_exptl_crystal_density_diffrn 1.24
_exptl_crystal_density_meas ?
_exptl_crystal_description 'plate developed in (001) '
_exptl_crystal_F_000 898.37
_exptl_crystal_size_max 0.70
_exptl_crystal_size_mid 0.62
_exptl_crystal_size_min 0.04
_refine_diff_density_max 0.21
_refine_diff_density_min -0.25
_refine_ls_extinction_coef 102(17)
_refine_ls_extinction_method 'Larson (1969)'
_refine_ls_goodness_of_fit_obs 1.0892
_refine_ls_hydrogen_treatment
;
 H atom attached to O21  refined freely;
H atoms attached to C   iteratively reidealized
;
_refine_ls_matrix_type full
_refine_ls_number_parameters 150
_refine_ls_number_reflns 1288
_refine_ls_R_factor_obs .0603
_refine_ls_shift/esd_max 0.04
_refine_ls_structure_factor_coef F
_refine_ls_weighting_scheme
;
 Chebychev polynomial (Carruthers & Watkin, 1979)
;
_refine_ls_wR_factor_obs .0735
_reflns_number_observed 1288
_reflns_number_total 2003
_reflns_observed_criterion >2\s(I)
_cod_data_source_file bm1237.cif
_cod_data_source_block 2
_cod_depositor_comments
;
The following automatic conversions were performed:
'_symmetry_cell_setting' value 'Orthorhombic' changed to 'orthorhombic'
according to '/home/saulius/struct/CIF-dictionaries/cif_core.dic'
dictionary named 'cif_core.dic' version 2.4.1 from 2010-06-29.

Automatic conversion script
Id: cif_fix_enum 1527 2010-12-29 10:47:43Z saulius 

The following automatic conversions were performed:

'_symmetry_cell_setting' value 'Orthorhombic ' changed to
'orthorhombic' according to
/home/saulius/struct/CIF-dictionaries/cif_core.dic dictionary named
'cif_core.dic' version 2.4.1 from 2010-06-29.

Automatic conversion script
Id: cif_fix_values 1715 2011-07-08 13:25:40Z adriana 

The following automatic conversions were performed:

'_exptl_crystal_density_meas' value 'Not measured' was changed to '?'
- the value is perceived as not measured.

Automatic conversion script
Id: cif_fix_values 3008 2015-01-20 13:52:24Z robertas 
;
_cod_original_formula_sum ' C14 H13 N1 O1 '
_cod_database_code 2007583
_cod_database_fobs_code 2007583

loop_
_symmetry_equiv_pos_as_xyz
x,y,z
-x,-y,-z
-x+1/2,y+1/2,z
x+1/2,-y+1/2,-z
x,-y+1/2,z+1/2
-x,y+1/2,-z+1/2
-x+1/2,-y,z+1/2
x+1/2,y,-z+1/2

loop_
_atom_site_aniso_label
_atom_site_aniso_U_11
_atom_site_aniso_U_22
_atom_site_aniso_U_33
_atom_site_aniso_U_12
_atom_site_aniso_U_13
_atom_site_aniso_U_23
C1 .0370(10) .0360(10) .0470(10) -.0020(10) -.0070(10) -.0050(10)
C2 .0390(10) .0420(10) .0490(10) -.0010(10) -.0040(10) -.0010(10)
C3 .055(2) .056(2) .056(2) .003(2) -.0160(10) .0060(10)
C4 .065(2) .071(2) .049(2) -.007(2) -.0070(10) .006(2)
C5 .058(2) .069(2) .053(2) -.004(2) .0030(10) -.007(2)
C6 .044(2) .050(2) .052(2) .0040(10) -.0010(10) -.0030(10)
C11 .0350(10) .0340(10) .0500(10) -.0020(10) -.0070(10) -.0030(10)
C12 .0400(10) .048(2) .061(2) .0090(10) -.0010(10) .0050(10)
N13 .0400(10) .0450(10) .0450(10) .0060(10) -.0034(9) -.0023(9)
C14 .0440(10) .0470(10) .0460(10) .0110(10) -.0040(10) -.0010(10)
C15 .045(2) .069(2) .0500(10) -.006(2) -.0010(10) .0020(10)
C16 .054(2) .080(2) .056(2) -.005(2) .0050(10) .011(2)
C17 .061(2) .080(2) .0430(10) .013(2) -.0020(10) .0030(10)
C18 .075(2) .071(2) .059(2) -.001(2) -.024(2) .001(2)
C19 .065(2) .057(2) .062(2) -.007(2) -.018(2) .0050(10)
O21 .0450(10) .0620(10) .0560(10) .0160(10) -.0035(9) .0010(10)

loop_
_atom_site_label
_atom_site_fract_x
_atom_site_fract_y
_atom_site_fract_z
_atom_site_U_iso_or_equiv
_atom_site_thermal_displace_type
_atom_site_occupancy
C1 .5314(4) .0669(3) .08469(6) .0402 Uani 1.0000
C2 .3358(5) .1629(3) .07860(5) .0431 Uani 1.0000
C3 .2974(5) .2156(3) .05050(7) .0559 Uani 1.0000
C4 .4496(6) .1751(4) .02818(6) .0615 Uani 1.0000
C5 .6429(6) .0810(4) .03357(6) .0599 Uani 1.0000
C6 .6834(5) .0283(3) .06125(6) .0485 Uani 1.0000
C11 .5786(4) .0109(3) .11430(6) .0395 Uani 1.0000
C12 .7840(5) -.0958(3) .11884(6) .0498 Uani 1.0000
N13 .4379(4) .0551(2) .13502(5) .0433 Uani 1.0000
C14 .4717(5) .0055(3) .16417(6) .0455 Uani 1.0000
C15 .3261(5) -.1060(4) .17530(6) .0549 Uani 1.0000
C16 .3512(6) -.1519(4) .20379(7) .0636 Uani 1.0000
C17 .5181(6) -.0852(4) .22188(6) .0615 Uani 1.0000
C18 .6620(7) .0276(4) .21099(7) .0683 Uani 1.0000
C19 .6383(6) .0738(4) .18232(7) .0611 Uani 1.0000
O21 .1828(3) .2077(2) .09973(4) .0543 Uani 1.0000
H21 .250(6) .160(4) .1170(7) .071(9) Uiso 1.0000
H31 .1579 .2840 .0465 .0556 Uiso 1.0000
H41 .4204 .2133 .0079 .0597 Uiso 1.0000
H51 .7528 .0515 .0173 .0589 Uiso 1.0000
H61 .8245 -.0391 .0649 .0477 Uiso 1.0000
H121 .7933 -.1236 .1400 .0486 Uiso 1.0000
H122 .9381 -.0465 .1129 .0486 Uiso 1.0000
H123 .7575 -.1881 .1070 .0486 Uiso 1.0000
H151 .2020 -.1544 .1625 .0536 Uiso 1.0000
H161 .2467 -.2346 .2114 .0616 Uiso 1.0000
H171 .5340 -.1182 .2427 .0589 Uiso 1.0000
H181 .7846 .0763 .2238 .0677 Uiso 1.0000
H191 .7414 .1570 .1748 .0607 Uiso 1.0000

loop_
_atom_type_symbol
_atom_type_scat_dispersion_real
_atom_type_scat_dispersion_imag
_atom_type_scat_source
'C   ' 0.0170 0.0090 International_Tables_Vol_IV_Table_2.2B
'H   ' 0.0000 0.0000 International_Tables_Vol_IV_Table_2.2B
'N   ' 0.0290 0.0180 International_Tables_Vol_IV_Table_2.2B
'O   ' 0.0470 0.0320 International_Tables_Vol_IV_Table_2.2B

loop_
_geom_angle_atom_site_label_1
_geom_angle_atom_site_label_2
_geom_angle_atom_site_label_3
_geom_angle
_geom_angle_publ_flag
C2 C1 C6 117.2(2) yes
C2 C1 C11 121.7(2) yes
C6 C1 C11 121.1(2) yes
C1 C2 C3 120.5(3) yes
C1 C2 O21 121.4(2) yes
C3 C2 O21 118.1(2) yes
C2 C3 C4 120.6(3) yes
C2 C3 H31 119.7(3) no
C4 C3 H31 119.7(3) no
C3 C4 C5 120.1(3) yes
C3 C4 H41 120.1(3) no
C5 C4 H41 119.8(3) no
C4 C5 C6 120.0(3) yes
C4 C5 H51 119.9(3) no
C6 C5 H51 120.2(3) no
C1 C6 C5 121.7(3) yes
C1 C6 H61 119.2(3) no
C5 C6 H61 119.1(3) no
C1 C11 C12 118.6(2) yes
C1 C11 N13 118.0(2) yes
C12 C11 N13 123.4(2) yes
C11 C12 H121 109.3(2) no
C11 C12 H122 109.5(2) no
H121 C12 H122 109.3(3) no
C11 C12 H123 109.6(2) no
H121 C12 H123 109.4(3) no
H122 C12 H123 109.8(3) no
C11 N13 C14 121.2(2) yes
N13 C14 C15 119.7(2) yes
N13 C14 C19 121.1(3) yes
C15 C14 C19 119.0(3) no
C14 C15 C16 120.5(3) no
C14 C15 H151 119.7(3) no
C16 C15 H151 119.8(3) no
C15 C16 C17 120.8(3) no
C15 C16 H161 119.5(3) no
C17 C16 H161 119.7(3) no
C16 C17 C18 119.0(3) no
C16 C17 H171 120.4(3) no
C18 C17 H171 120.6(3) no
C17 C18 C19 120.4(3) no
C17 C18 H181 119.8(3) no
C19 C18 H181 119.7(3) no
C14 C19 C18 120.3(3) no
C14 C19 H191 120.0(3) no
C18 C19 H191 119.8(3) no
C2 O21 H21 103.(2) no

loop_
_geom_bond_atom_site_label_1
_geom_bond_atom_site_label_2
_geom_bond_site_symmetry_1
_geom_bond_site_symmetry_2
_geom_bond_distance
_geom_bond_publ_flag
C1 C2 . . 1.409(3) yes
C1 C6 . . 1.409(4) yes
C1 C11 . . 1.471(4) yes
C2 C3 . . 1.389(4) yes
C2 O21 . . 1.349(3) yes
C3 C4 . . 1.375(4) yes
C3 H31 . . 1.002(3) no
C4 C5 . . 1.383(5) yes
C4 H41 . . 1.002(3) no
C5 C6 . . 1.373(4) yes
C5 H51 . . .999(3) no
C6 H61 . . 1.000(3) no
C11 C12 . . 1.498(4) yes
C11 N13 . . 1.291(3) yes
C12 H121 . . 1.003(3) no
C12 H122 . . .999(3) no
C12 H123 . . .998(3) no
N13 C14 . . 1.421(3) yes
C14 C15 . . 1.378(4) no
C14 C19 . . 1.385(4) no
C15 C16 . . 1.377(4) no
C15 H151 . . 1.001(3) no
C16 C17 . . 1.378(4) no
C16 H161 . . 1.000(3) no
C17 C18 . . 1.377(5) no
C17 H171 . . 1.002(3) no
C18 C19 . . 1.385(4) no
C18 H181 . . .999(3) no
C19 H191 . . .998(3) no
O21 H21 . . .97(4) no

loop_
_cod_related_entry_id
_cod_related_entry_database
_cod_related_entry_code
1 ChemSpider 30652208
